data_5000072
loop_
_publ_author_name
'Kim, Yang Bae'
'Song, Hyun June'
'Park, Il Yeong'

_publ_section_title
;
 Refinement of the structure of naproxen,
 (+)-6-methoxy-\a-methyl-2-naphthaleneacetic acid
;
_journal_issue 4
_journal_name_full 'Archives of Pharmacal Research'
_journal_page_first 232
_journal_page_last 238
_journal_paper_doi 10.1007/BF02857746
_journal_volume 10
_journal_year 1987
_chemical_formula_sum 'C14 H14 O3'
_space_group_IT_number 4
_symmetry_cell_setting monoclinic
_symmetry_space_group_name_Hall 'P 2yb'
_symmetry_space_group_name_H-M 'P 1 21 1'
_cell_angle_alpha 90
_cell_angle_beta 93.91(3)
_cell_angle_gamma 90
_cell_formula_units_Z 2
_cell_length_a 13.375(5)
_cell_length_b 5.793(2)
_cell_length_c 7.914(3)
_cod_original_sg_symbol_H-M 'P 21'
_cod_database_code 5000072

loop_
_symmetry_equiv_pos_site_id
_symmetry_equiv_pos_as_xyz
1 x,y,z
2 -x,1/2+y,-z

loop_
_atom_site_label
_atom_site_type_symbol
_atom_site_fract_x
_atom_site_fract_y
_atom_site_fract_z
C1 C 0.7349(4) 0.5053(11) 0.2857(8)
C2 C 0.7558(4) 0.7066(12) 0.1929(7)
C3 C 0.6801(4) 0.8606(13) 0.1524(7)
C4 C 0.4991(5) 0.9639(12) 0.1452(7)
C5 C 0.4037(5) 0.9087(14) 0.1745(8)
C6 C 0.3820(5) 0.6968(14) 0.2574(7)
C7 C 0.4586(4) 0.5516(14) 0.3150(7)
C8 C 0.6396(4) 0.4585(13) 0.3298(7)
C9 C 0.8620(4) 0.7553(11) 0.1380(7)
C10 C 0.9295(4) 0.8168(12) 0.2964(7)
C11 C 0.9042(6) 0.5501(15) 0.0412(10)
C12 C 0.2532(7) 0.4527(22) 0.3530(12)
C13 C 0.5805(4) 0.8156(12) 0.1951(6)
C14 C 0.5594(4) 0.6079(11) 0.2837(7)
O1 O 0.9748(4) 0.6753(10) 0.3822(6)
O2 O 0.9279(4) 1.0369(9) 0.3280(6)
O3 O 0.2812(3) 0.6589(11) 0.2731(6)
H1 H 0.783(3) 0.402(10) 0.312(5)
H2 H 0.694(4) 0.988(12) 0.087(7)
H3 H 0.513(4) 1.108(10) 0.095(6)
H4 H 0.348(3) 0.993(10) 0.129(6)
H5 H 0.444(3) 0.411(10) 0.374(6)
H6 H 0.626(3) 0.32(1) 0.389(6)
H7 H 0.860(3) 0.892(8) 0.061(5)
H8 H 0.969(4) 0.581(11) -0.001(18)
H9 H 0.855(4) 0.519(13) -0.060(7)
H10 H 0.913(4) 0.410(13) 0.108(7)
H11 H 0.188(5) 0.431(14) 0.349(7)
H12 H 0.275(6) 0.311(17) 0.306(11)
H13 H 0.279(5) 0.420(16) 0.473(9)
H14 H 0.954(5) 1.067(13) 0.414(8)

loop_
_atom_type_symbol
_atom_type_radius_bond
C 0.68
H 0.23
O 0.68
